data_7239742
loop_
_publ_author_name
'Usman, Mohammad'
'Smith, Mark D.'
'Kocevski, Vancho'
'Besmann, Theodore'
'zur Loye, Hans-Conrad'

_publ_section_title
;
 Complex cobalt silicates and germanates crystallizing in a porous
 three-dimensional framework structure
;
_journal_issue 6
_journal_name_full CrystEngComm
_journal_page_first 1112
_journal_page_last 1119
_journal_paper_doi 10.1039/C9CE01662G
_journal_volume 22
_journal_year 2020
_chemical_formula_moiety 'Co0.50 Cs0.86 O4 Rb0.14 Si1.50'
_chemical_formula_sum 'Co0.5 Cs0.86 O4 Rb0.14 Si1.5'
_chemical_formula_weight 261.73
_space_group_crystal_system monoclinic
_space_group_IT_number 8
_space_group_name_Hall 'I -2y'
_space_group_name_H-M_alt 'I 1 m 1'
_audit_creation_method SHELXL-2018/3
_audit_update_record
;
2019-10-06 deposited with the CCDC.	2020-01-10 downloaded from the CCDC.
;
_cell_angle_alpha 90
_cell_angle_beta 90.709(17)
_cell_angle_gamma 90
_cell_formula_units_Z 4
_cell_length_a 8.996(2)
_cell_length_b 5.4500(10)
_cell_length_c 9.381(2)
_cell_measurement_reflns_used 3770
_cell_measurement_temperature 301(2)
_cell_measurement_theta_max 30.684
_cell_measurement_theta_min 3.118
_cell_volume 459.90(16)
_computing_cell_refinement 'SAINT Version 8.38a (Bruker, 2016)'
_computing_data_collection 'Bruker APEX3 v2016.5-0 (Bruker, 2016)'
_computing_data_reduction 'SAINT Version 8.38a (Bruker, 2016)'
_computing_molecular_graphics various
_computing_publication_material various
_computing_structure_refinement 'SHELXL-2018/3 (Sheldrick, 2018)'
_computing_structure_solution 'SHELXT (Sheldrick, 2015)'
_diffrn_ambient_temperature 301(2)
_diffrn_detector_area_resol_mean 10.4
_diffrn_measured_fraction_theta_full 1.000
_diffrn_measured_fraction_theta_max 0.976
_diffrn_measurement_device_type 'Bruker D8 QUEST'
_diffrn_measurement_method '\w and \f scans'
_diffrn_radiation_type MoK\a
_diffrn_radiation_wavelength 0.71073
_diffrn_reflns_av_R_equivalents 0.0303
_diffrn_reflns_av_unetI/netI 0.0298
_diffrn_reflns_Laue_measured_fraction_full 1.000
_diffrn_reflns_Laue_measured_fraction_max 0.976
_diffrn_reflns_limit_h_max 12
_diffrn_reflns_limit_h_min -12
_diffrn_reflns_limit_k_max 7
_diffrn_reflns_limit_k_min -7
_diffrn_reflns_limit_l_max 13
_diffrn_reflns_limit_l_min -13
_diffrn_reflns_number 4404
_diffrn_reflns_point_group_measured_fraction_full 1.000
_diffrn_reflns_point_group_measured_fraction_max 0.976
_diffrn_reflns_theta_full 25.242
_diffrn_reflns_theta_max 30.699
_diffrn_reflns_theta_min 3.118
_diffrn_source 'microfocus sealed X-ray tube'
_exptl_absorpt_coefficient_mu 10.460
_exptl_absorpt_correction_T_max 0.1561
_exptl_absorpt_correction_T_min 0.1034
_exptl_absorpt_correction_type multi-scan
_exptl_absorpt_process_details 'SADABS Version 2016/2 (Bruker, 2016)'
_exptl_crystal_colour blue
_exptl_crystal_density_diffrn 3.780
_exptl_crystal_description block
_exptl_crystal_F_000 476
_exptl_crystal_size_max 0.100
_exptl_crystal_size_mid 0.080
_exptl_crystal_size_min 0.070
_refine_diff_density_max 1.727
_refine_diff_density_min -1.126
_refine_diff_density_rms 0.162
_refine_ls_abs_structure_details
; 
 Twinning involves inversion, so Flack parameter cannot be determined 
;
_refine_ls_extinction_method none
_refine_ls_goodness_of_fit_ref 1.091
_refine_ls_hydrogen_treatment undef
_refine_ls_matrix_type full
_refine_ls_number_parameters 84
_refine_ls_number_reflns 1530
_refine_ls_number_restraints 2
_refine_ls_restrained_S_all 1.090
_refine_ls_R_factor_all 0.0345
_refine_ls_R_factor_gt 0.0309
_refine_ls_shift/su_max 0.000
_refine_ls_shift/su_mean 0.000
_refine_ls_structure_factor_coef Fsqd
_refine_ls_weighting_details 'w=1/[\s^2^(Fo^2^)+(0.0198P)^2^+4.8476P] where P=(Fo^2^+2Fc^2^)/3'
_refine_ls_weighting_scheme calc
_refine_ls_wR_factor_gt 0.0706
_refine_ls_wR_factor_ref 0.0741
_reflns_Friedel_coverage 0.996
_reflns_Friedel_fraction_full 1.000
_reflns_Friedel_fraction_max 0.976
_reflns_number_gt 1452
_reflns_number_total 1530
_reflns_threshold_expression 'I > 2\s(I)'
_cod_data_source_file c9ce01662g2.cif
_cod_data_source_block mus2054a2
_cod_depositor_comments
;Adding full bibliography for 7239740--7239743.cif.

 Adding full bibliography for 7239740--7239743.cif.
;
_cod_original_cell_volume 459.89(17)
_cod_original_sg_symbol_H-M 'I m'
_cod_original_formula_sum 'Co0.50 Cs0.86 O4 Rb0.14 Si1.50'
_cod_database_code 7239742
_shelx_shelxl_version_number 2018/3
_shelx_space_group_comment
; 
The symmetry employed for this shelxl refinement is uniquely defined 
by the following loop, which should always be used as a source of 
symmetry information in preference to the above space-group names. 
They are only intended as comments. 
;
_shelx_estimated_absorpt_t_min 0.421
_shelx_estimated_absorpt_t_max 0.528

loop_
_space_group_symop_operation_xyz
'x, y, z'
'x, -y, z'
'x+1/2, y+1/2, z+1/2'
'x+1/2, -y+1/2, z+1/2'

loop_
_atom_site_label
_atom_site_type_symbol
_atom_site_fract_x
_atom_site_fract_y
_atom_site_fract_z
_atom_site_U_iso_or_equiv
_atom_site_adp_type
_atom_site_occupancy
_atom_site_site_symmetry_order
_atom_site_calc_flag
_atom_site_refinement_flags_posn
_atom_site_refinement_flags_adp
_atom_site_refinement_flags_occupancy
Cs1 Cs 0.19169(14) 0.000000 0.50864(12) 0.0367(7) Uani 0.88(2) 2 d S T P
Rb1 Rb 0.19169(14) 0.000000 0.50864(12) 0.0367(7) Uani 0.12(2) 2 d S T P
Cs2 Cs 0.71356(13) 0.000000 0.39828(12) 0.0366(7) Uani 0.84(3) 2 d S T P
Rb2 Rb 0.71356(13) 0.000000 0.39828(12) 0.0366(7) Uani 0.16(3) 2 d S T P
Si1A Si 0.3834(6) 0.000000 0.1182(7) 0.0293(16) Uani 0.5 2 d S T P
Co1 Co 0.3834(6) 0.000000 0.1182(7) 0.0293(16) Uani 0.5 2 d S T P
Co2 Co 0.0175(8) 0.500000 0.2867(6) 0.0327(18) Uani 0.5 2 d S T P
Si2A Si 0.0175(8) 0.500000 0.2867(6) 0.0327(18) Uani 0.5 2 d S T P
Si1 Si 0.0135(13) 0.000000 0.1113(11) 0.026(2) Uani 1 2 d S T P
Si2 Si 0.3883(13) 0.500000 0.2950(10) 0.023(2) Uani 1 2 d S T P
O1 O -0.037(3) 0.255(5) 0.186(2) 0.062(6) Uani 1 1 d . . .
O2 O 0.461(2) 0.273(4) 0.216(2) 0.053(5) Uani 1 1 d . . .
O3 O 0.1779(17) 0.000000 0.0704(18) 0.041(3) Uani 1 2 d S T P
O4 O -0.097(2) 0.000000 -0.0349(18) 0.079(7) Uani 1 2 d S T P
O5 O -0.022(3) 0.500000 0.428(3) 0.079(7) Uani 1 2 d S T P
O6 O 0.2060(18) 0.500000 0.2570(15) 0.035(3) Uani 1 2 d S T P

loop_
_atom_site_aniso_label
_atom_site_aniso_U_11
_atom_site_aniso_U_22
_atom_site_aniso_U_33
_atom_site_aniso_U_23
_atom_site_aniso_U_13
_atom_site_aniso_U_12
Cs1 0.0398(15) 0.0255(10) 0.0447(14) 0.000 0.0043(14) 0.000
Rb1 0.0398(15) 0.0255(10) 0.0447(14) 0.000 0.0043(14) 0.000
Cs2 0.0395(15) 0.0250(10) 0.0453(13) 0.000 0.0020(14) 0.000
Rb2 0.0395(15) 0.0250(10) 0.0453(13) 0.000 0.0020(14) 0.000
Si1A 0.0127(19) 0.012(2) 0.063(4) 0.000 0.002(2) 0.000
Co1 0.0127(19) 0.012(2) 0.063(4) 0.000 0.002(2) 0.000
Co2 0.051(4) 0.022(3) 0.025(2) 0.000 -0.001(3) 0.000
Si2A 0.051(4) 0.022(3) 0.025(2) 0.000 -0.001(3) 0.000
Si1 0.034(5) 0.013(4) 0.032(5) 0.000 0.001(4) 0.000
Si2 0.028(4) 0.016(4) 0.024(4) 0.000 0.005(4) 0.000
O1 0.035(7) 0.047(10) 0.103(15) -0.035(9) -0.010(9) 0.012(7)
O2 0.040(8) 0.040(8) 0.078(11) -0.022(8) -0.003(8) 0.005(7)
O3 0.032(7) 0.033(7) 0.059(8) 0.000 0.009(7) 0.000
O4 0.056(11) 0.15(2) 0.029(8) 0.000 0.008(8) 0.000
O5 0.044(13) 0.131(17) 0.063(18) 0.000 -0.006(10) 0.000
O6 0.038(7) 0.024(5) 0.045(6) 0.000 0.005(7) 0.000

loop_
_atom_type_symbol
_atom_type_description
_atom_type_scat_dispersion_real
_atom_type_scat_dispersion_imag
_atom_type_scat_source
O O 0.0106 0.0060 'International Tables Vol C Tables 4.2.6.8 and 6.1.1.4'
Si Si 0.0817 0.0704 'International Tables Vol C Tables 4.2.6.8 and 6.1.1.4'
Co Co 0.3494 0.9721 'International Tables Vol C Tables 4.2.6.8 and 6.1.1.4'
Rb Rb -0.9393 2.9676 'International Tables Vol C Tables 4.2.6.8 and 6.1.1.4'
Cs Cs -0.3680 2.1192 'International Tables Vol C Tables 4.2.6.8 and 6.1.1.4'

loop_
_geom_angle_atom_site_label_1
_geom_angle_atom_site_label_2
_geom_angle_atom_site_label_3
_geom_angle
_geom_angle_site_symmetry_1
_geom_angle_site_symmetry_3
O2 Rb1 O2 46.7(9) 4_455 3_445
O2 Rb1 O1 91.0(7) 4_455 4
O2 Rb1 O1 110.3(6) 3_445 4
O2 Rb1 O1 110.3(6) 4_455 3_545
O2 Rb1 O1 91.0(7) 3_445 3_545
O1 Rb1 O1 48.9(9) 4 3_545
O2 Rb1 O4 97.8(5) 4_455 3
O2 Rb1 O4 141.4(5) 3_445 3
O1 Rb1 O4 45.6(5) 4 3
O1 Rb1 O4 88.4(6) 3_545 3
O2 Rb1 O4 141.4(5) 4_455 3_545
O2 Rb1 O4 97.8(5) 3_445 3_545
O1 Rb1 O4 88.4(6) 4 3_545
O1 Rb1 O4 45.6(5) 3_545 3_545
O4 Rb1 O4 108.9(5) 3 3_545
O2 Rb1 O5 94.4(5) 4_455 1_545
O2 Rb1 O5 56.2(5) 3_445 1_545
O1 Rb1 O5 149.9(6) 4 1_545
O1 Rb1 O5 101.8(6) 3_545 1_545
O4 Rb1 O5 160.3(5) 3 1_545
O4 Rb1 O5 69.1(4) 3_545 1_545
O2 Rb1 O5 56.2(5) 4_455 .
O2 Rb1 O5 94.4(5) 3_445 .
O1 Rb1 O5 101.8(6) 4 .
O1 Rb1 O5 149.9(6) 3_545 .
O4 Rb1 O5 69.1(4) 3 .
O4 Rb1 O5 160.3(5) 3_545 .
O5 Rb1 O5 105.8(7) 1_545 .
O2 Rb1 O6 98.0(4) 4_455 .
O2 Rb1 O6 137.5(5) 3_445 .
O1 Rb1 O6 89.5(4) 4 .
O1 Rb1 O6 128.1(5) 3_545 .
O4 Rb1 O6 44.0(4) 3 .
O4 Rb1 O6 120.6(3) 3_545 .
O5 Rb1 O6 118.9(5) 1_545 .
O5 Rb1 O6 43.8(4) . .
O2 Rb1 O6 137.5(5) 4_455 1_545
O2 Rb1 O6 98.0(4) 3_445 1_545
O1 Rb1 O6 128.1(5) 4 1_545
O1 Rb1 O6 89.5(4) 3_545 1_545
O4 Rb1 O6 120.6(3) 3 1_545
O4 Rb1 O6 44.0(4) 3_545 1_545
O5 Rb1 O6 43.8(4) 1_545 1_545
O5 Rb1 O6 118.9(5) . 1_545
O6 Rb1 O6 98.1(3) . 1_545
O2 Rb1 Co2 111.0(5) 4_455 1_545
O2 Rb1 Co2 77.5(4) 3_445 1_545
O1 Rb1 Co2 153.3(5) 4 1_545
O1 Rb1 Co2 107.1(4) 3_545 1_545
O4 Rb1 Co2 139.1(3) 3 1_545
O4 Rb1 Co2 64.9(3) 3_545 1_545
O5 Rb1 Co2 21.5(4) 1_545 1_545
O5 Rb1 Co2 103.1(4) . 1_545
O6 Rb1 Co2 101.7(2) . 1_545
O6 Rb1 Co2 26.9(3) 1_545 1_545
O2 Rb1 Co2 77.5(4) 4_455 .
O2 Rb1 Co2 111.0(5) 3_445 .
O1 Rb1 Co2 107.1(4) 4 .
O1 Rb1 Co2 153.3(5) 3_545 .
O4 Rb1 Co2 64.9(3) 3 .
O4 Rb1 Co2 139.1(3) 3_545 .
O5 Rb1 Co2 103.1(4) 1_545 .
O5 Rb1 Co2 21.5(4) . .
O6 Rb1 Co2 26.9(3) . .
O6 Rb1 Co2 101.7(2) 1_545 .
Co2 Rb1 Co2 92.90(16) 1_545 .
O3 Rb2 O3 117.6(5) 3 3_545
O3 Rb2 O2 78.3(5) 3 .
O3 Rb2 O2 126.5(5) 3_545 .
O3 Rb2 O2 126.5(5) 3 2
O3 Rb2 O2 78.3(5) 3_545 2
O2 Rb2 O2 55.6(8) . 2
O3 Rb2 O1 137.3(5) 3 2_655
O3 Rb2 O1 91.1(5) 3_545 2_655
O2 Rb2 O1 110.8(6) . 2_655
O2 Rb2 O1 87.9(6) 2 2_655
O3 Rb2 O1 91.1(5) 3 1_655
O3 Rb2 O1 137.3(5) 3_545 1_655
O2 Rb2 O1 87.9(6) . 1_655
O2 Rb2 O1 110.8(6) 2 1_655
O1 Rb2 O1 49.5(8) 2_655 1_655
O3 Rb2 O6 59.3(3) 3 3_545
O3 Rb2 O6 59.3(3) 3_545 3_545
O2 Rb2 O6 120.8(4) . 3_545
O2 Rb2 O6 120.8(4) 2 3_545
O1 Rb2 O6 128.4(4) 2_655 3_545
O1 Rb2 O6 128.4(4) 1_655 3_545
O3 Rb2 O5 52.2(4) 3 1_655
O3 Rb2 O5 132.4(5) 3_545 1_655
O2 Rb2 O5 98.7(6) . 1_655
O2 Rb2 O5 148.6(6) 2 1_655
O1 Rb2 O5 85.2(5) 2_655 1_655
O1 Rb2 O5 44.4(5) 1_655 1_655
O6 Rb2 O5 86.8(4) 3_545 1_655
O3 Rb2 O5 132.4(5) 3 1_645
O3 Rb2 O5 52.2(4) 3_545 1_645
O2 Rb2 O5 148.6(6) . 1_645
O2 Rb2 O5 98.7(6) 2 1_645
O1 Rb2 O5 44.4(5) 2_655 1_645
O1 Rb2 O5 85.2(5) 1_655 1_645
O6 Rb2 O5 86.8(4) 3_545 1_645
O5 Rb2 O5 97.5(6) 1_655 1_645
O3 Rb2 Si1A 30.5(3) 3 3
O3 Rb2 Si1A 112.8(3) 3_545 3
O2 Rb2 Si1A 103.8(4) . 3
O2 Rb2 Si1A 156.9(4) 2 3
O1 Rb2 Si1A 111.3(4) 2_655 3
O1 Rb2 Si1A 75.6(4) 1_655 3
O6 Rb2 Si1A 57.37(17) 3_545 3
O5 Rb2 Si1A 31.2(4) 1_655 3
O5 Rb2 Si1A 104.0(4) 1_645 3
O3 Rb2 Si1A 112.8(3) 3 3_545
O3 Rb2 Si1A 30.5(3) 3_545 3_545
O2 Rb2 Si1A 156.9(4) . 3_545
O2 Rb2 Si1A 103.8(4) 2 3_545
O1 Rb2 Si1A 75.6(4) 2_655 3_545
O1 Rb2 Si1A 111.3(4) 1_655 3_545
O6 Rb2 Si1A 57.37(17) 3_545 3_545
O5 Rb2 Si1A 104.0(4) 1_655 3_545
O5 Rb2 Si1A 31.2(4) 1_645 3_545
Si1A Rb2 Si1A 93.76(16) 3 3_545
O3 Rb2 Si1 115.6(3) 3 1_655
O3 Rb2 Si1 115.6(3) 3_545 1_655
O2 Rb2 Si1 97.2(4) . 1_655
O2 Rb2 Si1 97.2(4) 2 1_655
O1 Rb2 Si1 25.0(4) 2_655 1_655
O1 Rb2 Si1 25.0(4) 1_655 1_655
O6 Rb2 Si1 136.4(3) 3_545 1_655
O5 Rb2 Si1 65.7(3) 1_655 1_655
O5 Rb2 Si1 65.7(3) 1_645 1_655
Si1A Rb2 Si1 95.82(16) 3 1_655
Si1A Rb2 Si1 95.82(16) 3_545 1_655
O2 Co1 O2 104.6(14) 2 .
O2 Co1 O3 118.2(7) 2 .
O2 Co1 O3 118.2(7) . .
O2 Co1 O5 106.1(8) 2 3_544
O2 Co1 O5 106.1(8) . 3_544
O3 Co1 O5 102.4(10) . 3_544
O2 Co1 Cs2 80.8(7) 2 3_444
O2 Co1 Cs2 174.6(7) . 3_444
O3 Co1 Cs2 58.6(3) . 3_444
O5 Co1 Cs2 71.3(5) 3_544 3_444
O2 Co1 Cs2 174.5(7) 2 3_454
O2 Co1 Cs2 80.8(7) . 3_454
O3 Co1 Cs2 58.6(3) . 3_454
O5 Co1 Cs2 71.3(5) 3_544 3_454
Cs2 Co1 Cs2 93.76(16) 3_444 3_454
O2 Co1 Rb2 53.2(7) 2 .
O2 Co1 Rb2 53.2(7) . .
O3 Co1 Rb2 151.9(6) . .
O5 Co1 Rb2 105.8(8) 3_544 .
Cs2 Co1 Rb2 131.93(8) 3_444 .
Cs2 Co1 Rb2 131.93(8) 3_454 .
O2 Co1 Cs1 113.9(7) 2 3_554
O2 Co1 Cs1 48.4(6) . 3_554
O3 Co1 Cs1 127.7(3) . 3_554
O5 Co1 Cs1 57.8(5) 3_544 3_554
Cs2 Co1 Cs1 129.11(19) 3_444 3_554
Cs2 Co1 Cs1 69.13(7) 3_454 3_554
Rb2 Co1 Cs1 69.80(9) . 3_554
O2 Co1 Cs1 48.4(6) 2 3_544
O2 Co1 Cs1 113.9(7) . 3_544
O3 Co1 Cs1 127.7(3) . 3_544
O5 Co1 Cs1 57.8(5) 3_544 3_544
Cs2 Co1 Cs1 69.13(6) 3_444 3_544
Cs2 Co1 Cs1 129.11(19) 3_454 3_544
Rb2 Co1 Cs1 69.80(9) . 3_544
Cs1 Co1 Cs1 85.08(12) 3_554 3_544
O2 Co1 Rb1 73.7(6) 2 .
O2 Co1 Rb1 73.7(6) . .
O3 Co1 Rb1 77.9(5) . .
O5 Co1 Rb1 179.8(9) 3_544 .
Cs2 Co1 Rb1 108.81(12) 3_444 .
Cs2 Co1 Rb1 108.81(12) 3_454 .
Rb2 Co1 Rb1 73.98(13) . .
Cs1 Co1 Rb1 122.02(13) 3_554 .
Cs1 Co1 Rb1 122.02(13) 3_544 .
O5 Co2 O1 117.3(11) . 2_565
O5 Co2 O1 117.3(11) . .
O1 Co2 O1 102.9(17) 2_565 .
O5 Co2 O6 115.1(13) . .
O1 Co2 O6 100.9(9) 2_565 .
O1 Co2 O6 100.9(9) . .
O5 Co2 Rb1 65.1(7) . .
O1 Co2 Rb1 172.0(8) 2_565 .
O1 Co2 Rb1 81.8(8) . .
O6 Co2 Rb1 71.6(3) . .
O5 Co2 Cs1 65.1(7) . 1_565
O1 Co2 Cs1 81.8(8) 2_565 1_565
O1 Co2 Cs1 172.0(8) . 1_565
O6 Co2 Cs1 71.6(3) . 1_565
Rb1 Co2 Cs1 92.90(16) . 1_565
O5 Co2 Cs1 116.2(12) . 3_454
O1 Co2 Cs1 54.4(8) 2_565 3_454
O1 Co2 Cs1 54.4(8) . 3_454
O6 Co2 Cs1 128.7(5) . 3_454
Rb1 Co2 Cs1 132.47(10) . 3_454
Cs1 Co2 Cs1 132.47(10) 1_565 3_454
O5 Co2 Cs2 64.1(8) . 1_455
O1 Co2 Cs2 118.9(8) 2_565 1_455
O1 Co2 Cs2 54.5(8) . 1_455
O6 Co2 Cs2 135.93(14) . 1_455
Rb1 Co2 Cs2 69.12(6) . 1_455
Cs1 Co2 Cs2 128.99(17) 1_565 1_455
Cs1 Co2 Cs2 70.44(12) 3_454 1_455
O5 Co2 Cs2 64.1(8) . 1_465
O1 Co2 Cs2 54.5(8) 2_565 1_465
O1 Co2 Cs2 118.9(8) . 1_465
O6 Co2 Cs2 135.93(14) . 1_465
Rb1 Co2 Cs2 128.99(17) . 1_465
Cs1 Co2 Cs2 69.12(6) 1_565 1_465
Cs1 Co2 Cs2 70.44(12) 3_454 1_465
Cs2 Co2 Cs2 85.66(15) 1_455 1_465
O5 Co2 Cs2 169.4(12) . 3_454
O1 Co2 Cs2 68.1(8) 2_565 3_454
O1 Co2 Cs2 68.1(8) . 3_454
O6 Co2 Cs2 54.3(5) . 3_454
Rb1 Co2 Cs2 108.28(15) . 3_454
Cs1 Co2 Cs2 108.28(15) 1_565 3_454
Cs1 Co2 Cs2 74.42(11) 3_454 3_454
Cs2 Co2 Cs2 122.59(12) 1_455 3_454
Cs2 Co2 Cs2 122.59(12) 1_465 3_454
O3 Si1 O1 112.6(10) . 2
O3 Si1 O1 112.6(10) . .
O1 Si1 O1 117.8(19) 2 .
O3 Si1 O4 111.0(11) . .
O1 Si1 O4 100.6(9) 2 .
O1 Si1 O4 100.6(9) . .
O3 Si1 Cs2 149.9(8) . 1_455
O1 Si1 Cs2 59.6(9) 2 1_455
O1 Si1 Cs2 59.6(10) . 1_455
O4 Si1 Cs2 99.1(7) . 1_455
O3 Si1 Cs2 53.8(4) . 3_444
O1 Si1 Cs2 75.6(9) 2 3_444
O1 Si1 Cs2 165.3(10) . 3_444
O4 Si1 Cs2 81.5(5) . 3_444
Cs2 Si1 Cs2 134.72(12) 1_455 3_444
O3 Si1 Cs2 53.8(4) . 3_454
O1 Si1 Cs2 165.3(10) 2 3_454
O1 Si1 Cs2 75.6(9) . 3_454
O4 Si1 Cs2 81.5(5) . 3_454
Cs2 Si1 Cs2 134.72(12) 1_455 3_454
Cs2 Si1 Cs2 90.4(2) 3_444 3_454
O3 Si1 Rb1 81.8(8) . .
O1 Si1 Rb1 73.4(8) 2 .
O1 Si1 Rb1 73.4(8) . .
O4 Si1 Rb1 167.2(8) . .
Cs2 Si1 Rb1 68.09(17) 1_455 .
Cs2 Si1 Rb1 107.3(2) 3_444 .
Cs2 Si1 Rb1 107.3(2) 3_454 .
O3 Si1 Cs1 128.7(4) . 3_444
O1 Si1 Cs1 47.7(8) 2 3_444
O1 Si1 Cs1 118.1(9) . 3_444
O4 Si1 Cs1 53.0(4) . 3_444
Cs2 Si1 Cs1 70.28(18) 1_455 3_444
Cs2 Si1 Cs1 74.88(10) 3_444 3_444
Cs2 Si1 Cs1 133.4(3) 3_454 3_444
Rb1 Si1 Cs1 119.33(19) . 3_444
O3 Si1 Cs1 128.7(4) . 3_454
O1 Si1 Cs1 118.1(9) 2 3_454
O1 Si1 Cs1 47.7(8) . 3_454
O4 Si1 Cs1 53.0(4) . 3_454
Cs2 Si1 Cs1 70.28(18) 1_455 3_454
Cs2 Si1 Cs1 133.4(3) 3_444 3_454
Cs2 Si1 Cs1 74.88(10) 3_454 3_454
Rb1 Si1 Cs1 119.33(19) . 3_454
Cs1 Si1 Cs1 83.8(2) 3_444 3_454
O2 Si2 O2 102.3(17) . 2_565
O2 Si2 O4 115.8(9) . 3
O2 Si2 O4 115.8(9) 2_565 3
O2 Si2 O6 108.2(9) . .
O2 Si2 O6 108.2(9) 2_565 .
O4 Si2 O6 106.2(11) 3 .
O2 Si2 Cs1 174.2(9) . 1_565
O2 Si2 Cs1 83.5(8) 2_565 1_565
O4 Si2 Cs1 60.7(5) 3 1_565
O6 Si2 Cs1 69.7(4) . 1_565
O2 Si2 Rb1 83.5(8) . .
O2 Si2 Rb1 174.2(9) 2_565 .
O4 Si2 Rb1 60.7(5) 3 .
O6 Si2 Rb1 69.7(4) . .
Cs1 Si2 Rb1 90.7(2) 1_565 .
O2 Si2 Cs1 51.2(9) . 3_554
O2 Si2 Cs1 51.2(9) 2_565 3_554
O4 Si2 Cs1 130.2(9) 3 3_554
O6 Si2 Cs1 123.5(6) . 3_554
Cs1 Si2 Cs1 134.49(12) 1_565 3_554
Rb1 Si2 Cs1 134.49(12) . 3_554
O2 Si2 Cs2 74.3(8) . 3_454
O2 Si2 Cs2 74.3(8) 2_565 3_454
O4 Si2 Cs2 161.7(10) 3 3_454
O6 Si2 Cs2 55.4(5) . 3_454
Cs1 Si2 Cs2 107.8(2) 1_565 3_454
Rb1 Si2 Cs2 107.8(2) . 3_454
Cs1 Si2 Cs2 68.10(16) 3_554 3_454
O2 Si2 Cs2 109.2(9) . 1_565
O2 Si2 Cs2 45.1(8) 2_565 1_565
O4 Si2 Cs2 73.5(6) 3 1_565
O6 Si2 Cs2 138.05(14) . 1_565
Cs1 Si2 Cs2 74.72(10) 1_565 1_565
Rb1 Si2 Cs2 133.0(3) . 1_565
Cs1 Si2 Cs2 69.86(17) 3_554 1_565
Cs2 Si2 Cs2 119.19(18) 3_454 1_565
O2 Si2 Rb2 45.1(8) . .
O2 Si2 Rb2 109.2(9) 2_565 .
O4 Si2 Rb2 73.5(6) 3 .
O6 Si2 Rb2 138.05(14) . .
Cs1 Si2 Rb2 133.0(3) 1_565 .
Rb1 Si2 Rb2 74.73(10) . .
Cs1 Si2 Rb2 69.86(17) 3_554 .
Cs2 Si2 Rb2 119.19(18) 3_454 .
Cs2 Si2 Rb2 83.2(2) 1_565 .
Si1 O1 Co2 145.9(15) . .
Si1 O1 Cs1 110.3(10) . 3_454
Co2 O1 Cs1 100.1(10) . 3_454
Si1 O1 Cs2 95.4(11) . 1_455
Co2 O1 Cs2 100.8(9) . 1_455
Cs1 O1 Cs2 88.3(6) 3_454 1_455
Si1 O1 Cs2 79.7(9) . 3_454
Co2 O1 Cs2 87.1(10) . 3_454
Cs1 O1 Cs2 86.6(6) 3_454 3_454
Cs2 O1 Cs2 171.3(7) 1_455 3_454
Si2 O2 Co1 133.6(14) . .
Si2 O2 Cs1 105.3(11) . 3_554
Co1 O2 Cs1 104.8(8) . 3_554
Si2 O2 Rb2 114.2(10) . .
Co1 O2 Rb2 98.7(9) . .
Cs1 O2 Rb2 92.7(6) 3_554 .
Si1 O3 Co1 151.8(12) . .
Si1 O3 Cs2 103.3(5) . 3_444
Co1 O3 Cs2 90.9(4) . 3_444
Si1 O3 Cs2 103.3(5) . 3_454
Co1 O3 Cs2 90.9(4) . 3_454
Cs2 O3 Cs2 117.6(5) 3_444 3_454
Si2 O4 Si1 148.4(15) 3_444 .
Si2 O4 Cs1 94.7(6) 3_444 3_444
Si1 O4 Cs1 103.4(5) . 3_444
Si2 O4 Cs1 94.7(6) 3_444 3_454
Si1 O4 Cs1 103.4(5) . 3_454
Cs1 O4 Cs1 108.9(5) 3_444 3_454
Co2 O5 Si1A 170(2) . 3_455
Co2 O5 Rb1 93.4(7) . .
Si1A O5 Rb1 92.8(7) 3_455 .
Co2 O5 Cs1 93.4(7) . 1_565
Si1A O5 Cs1 92.8(7) 3_455 1_565
Rb1 O5 Cs1 105.8(7) . 1_565
Co2 O5 Cs2 95.9(10) . 1_455
Si1A O5 Cs2 77.4(5) 3_455 1_455
Rb1 O5 Cs2 77.55(5) . 1_455
Cs1 O5 Cs2 169.9(6) 1_565 1_455
Co2 O5 Cs2 95.9(10) . 1_465
Si1A O5 Cs2 77.4(5) 3_455 1_465
Rb1 O5 Cs2 169.9(6) . 1_465
Cs1 O5 Cs2 77.55(5) 1_565 1_465
Cs2 O5 Cs2 97.5(6) 1_455 1_465
Si2 O6 Co2 158.4(10) . .
Si2 O6 Cs2 100.4(7) . 3_454
Co2 O6 Cs2 101.2(6) . 3_454
Si2 O6 Cs1 84.5(4) . 1_565
Co2 O6 Cs1 81.4(4) . 1_565
Cs2 O6 Cs1 130.93(17) 3_454 1_565
Si2 O6 Rb1 84.5(4) . .
Co2 O6 Rb1 81.4(4) . .
Cs2 O6 Rb1 130.93(17) 3_454 .
Cs1 O6 Rb1 98.1(3) 1_565 .

loop_
_geom_bond_atom_site_label_1
_geom_bond_atom_site_label_2
_geom_bond_distance
_geom_bond_site_symmetry_2
Rb1 O2 3.12(2) 4_455
Rb1 O2 3.12(2) 3_445
Rb1 O1 3.22(2) 4
Rb1 O1 3.22(2) 3_545
Rb1 O4 3.349(11) 3
Rb1 O4 3.349(11) 3_545
Rb1 O5 3.415(16) 1_545
Rb1 O5 3.415(16) .
Rb1 O6 3.609(9) .
Rb1 O6 3.609(9) 1_545
Rb1 Co2 3.760(5) 1_545
Rb1 Co2 3.760(5) .
Rb2 O3 3.186(9) 3
Rb2 O3 3.186(9) 3_545
Rb2 O2 3.19(2) .
Rb2 O2 3.19(2) 2
Rb2 O1 3.32(3) 2_655
Rb2 O1 3.32(3) 1_655
Rb2 O6 3.367(14) 3_545
Rb2 O5 3.624(16) 1_655
Rb2 O5 3.624(16) 1_645
Rb2 Si1A 3.733(5) 3
Rb2 Si1A 3.733(5) 3_545
Rb2 Si1 3.835(11) 1_655
Co1 O2 1.88(2) 2
Co1 O2 1.88(2) .
Co1 O3 1.897(17) .
Co1 O5 1.98(2) 3_544
Co2 O5 1.38(2) .
Co2 O1 1.70(2) 2_565
Co2 O1 1.70(2) .
Co2 O6 1.722(17) .
Si1 O3 1.532(18) .
Si1 O1 1.63(2) 2
Si1 O1 1.63(2) .
Si1 O4 1.68(2) .
Si2 O2 1.59(2) .
Si2 O2 1.59(2) 2_565
Si2 O4 1.60(2) 3
Si2 O6 1.67(2) .
